data_2235974
loop_
_publ_author_name
'Wang, Jun'
'Zhu, Wubiao'
'Li, Jichang'

_publ_section_title
;
 <i>catena</i>-Poly[[(2-{[2-(dimethylammonio)ethyl]iminomethyl}pyridine-\k^2^<i>N</i>,<i>N</i>')bis(thiocyanato-\k<i>N</i>)manganese(II)]-\m-thiocyanato-\k^2^<i>N</i>:<i>S</i>]
;
_journal_coeditor_code RZ2792
_journal_issue 8
_journal_name_full 'Acta Crystallographica Section E'
_journal_page_first m1131
_journal_paper_doi 10.1107/S1600536812032874
_journal_volume 68
_journal_year 2012
_chemical_formula_iupac '[Mn (N C S)3 (C10 H16 N3)]'
_chemical_formula_moiety 'C13 H16 Mn N6 S3'
_chemical_formula_sum 'C13 H16 Mn N6 S3'
_chemical_formula_weight 407.44
_chemical_name_systematic
;
<i>catena</i>-Poly[[(2-{[2-(dimethylammonio)ethyl]iminomethyl}pyridine-
\k^2^<i>N</i>,<i>N</i>')bis(thiocyanato-\k<i>N</i>)manganese(II)]-
\m-thiocyanato-\k^2^<i>N</i>:<i>S</i>]
;
_space_group_IT_number 61
_symmetry_cell_setting orthorhombic
_symmetry_space_group_name_Hall '-P 2ac 2ab'
_symmetry_space_group_name_H-M 'P b c a'
_atom_sites_solution_hydrogens geom
_atom_sites_solution_primary direct
_atom_sites_solution_secondary difmap
_audit_creation_method SHELXL-97
_cell_angle_alpha 90.00
_cell_angle_beta 90.00
_cell_angle_gamma 90.00
_cell_formula_units_Z 8
_cell_length_a 8.5603(12)
_cell_length_b 11.0699(15)
_cell_length_c 37.346(5)
_cell_measurement_reflns_used 3600
_cell_measurement_temperature 296(2)
_cell_measurement_theta_max 28.00
_cell_measurement_theta_min 1.16
_cell_volume 3539.0(8)
_computing_cell_refinement 'SAINT (Bruker, 2004)'
_computing_data_collection 'APEX2 (Bruker, 2004)'
_computing_data_reduction 'SAINT (Bruker, 2004)'
_computing_molecular_graphics 'SHELXTL (Sheldrick, 2008)'
_computing_publication_material 'SHELXTL (Sheldrick, 2008)'
_computing_structure_refinement 'SHELXL97 (Sheldrick, 2008)'
_computing_structure_solution 'SHELXS97 (Sheldrick, 2008)'
_diffrn_ambient_temperature 296(2)
_diffrn_measured_fraction_theta_full 0.998
_diffrn_measured_fraction_theta_max 0.998
_diffrn_measurement_device_type 'Bruker APEXII area-detector'
_diffrn_measurement_method '\f and \w scan'
_diffrn_radiation_monochromator graphite
_diffrn_radiation_source 'fine-focus sealed tube'
_diffrn_radiation_type MoK\a
_diffrn_radiation_wavelength 0.71073
_diffrn_reflns_av_R_equivalents 0.0757
_diffrn_reflns_av_sigmaI/netI 0.0564
_diffrn_reflns_limit_h_max 10
_diffrn_reflns_limit_h_min -10
_diffrn_reflns_limit_k_max 12
_diffrn_reflns_limit_k_min -13
_diffrn_reflns_limit_l_max 44
_diffrn_reflns_limit_l_min -46
_diffrn_reflns_number 18847
_diffrn_reflns_theta_full 26.50
_diffrn_reflns_theta_max 26.50
_diffrn_reflns_theta_min 2.18
_diffrn_standards_number 0
_exptl_absorpt_coefficient_mu 1.106
_exptl_absorpt_correction_T_max 0.8880
_exptl_absorpt_correction_T_min 0.7695
_exptl_absorpt_correction_type multi-scan
_exptl_absorpt_process_details '(SADABS; Sheldrick, 1996)'
_exptl_crystal_colour yellow
_exptl_crystal_density_diffrn 1.529
_exptl_crystal_density_method 'not measured'
_exptl_crystal_description block
_exptl_crystal_F_000 1672
_exptl_crystal_size_max 0.25
_exptl_crystal_size_mid 0.19
_exptl_crystal_size_min 0.11
_refine_diff_density_max 0.290
_refine_diff_density_min -0.349
_refine_ls_extinction_method none
_refine_ls_goodness_of_fit_ref 1.039
_refine_ls_hydrogen_treatment constr
_refine_ls_matrix_type full
_refine_ls_number_parameters 210
_refine_ls_number_reflns 3660
_refine_ls_number_restraints 0
_refine_ls_restrained_S_all 1.039
_refine_ls_R_factor_all 0.0771
_refine_ls_R_factor_gt 0.0430
_refine_ls_shift/su_max 0.001
_refine_ls_shift/su_mean 0.000
_refine_ls_structure_factor_coef Fsqd
_refine_ls_weighting_details 'calc w=1/[\s^2^(Fo^2^)+(0.0371P)^2^+0.1816P] where P=(Fo^2^+2Fc^2^)/3'
_refine_ls_weighting_scheme calc
_refine_ls_wR_factor_gt 0.0853
_refine_ls_wR_factor_ref 0.0980
_reflns_number_gt 2397
_reflns_number_total 3660
_reflns_threshold_expression I>2sigma(I)
_cod_data_source_file rz2792.cif
_cod_data_source_block I
_cod_database_code 2235974
_cod_database_fobs_code 2235974

loop_
_symmetry_equiv_pos_as_xyz
'x, y, z'
'-x+1/2, -y, z+1/2'
'-x, y+1/2, -z+1/2'
'x+1/2, -y+1/2, -z'
'-x, -y, -z'
'x-1/2, y, -z-1/2'
'x, -y-1/2, z-1/2'
'-x-1/2, y-1/2, z'

loop_
_atom_site_type_symbol
_atom_site_label
_atom_site_fract_x
_atom_site_fract_y
_atom_site_fract_z
_atom_site_U_iso_or_equiv
_atom_site_adp_type
_atom_site_calc_flag
_atom_site_refinement_flags
_atom_site_occupancy
_atom_site_symmetry_multiplicity
C C1 0.8026(4) 1.0515(3) 0.29186(7) 0.0365(7) Uani d . 1 1
H H1 0.8775 1.1075 0.2848 0.044 Uiso calc R 1 1
C C2 0.6523(4) 1.0652(3) 0.27924(8) 0.0427(8) Uani d . 1 1
H H2 0.6263 1.1293 0.2643 0.051 Uiso calc R 1 1
C C3 0.5419(4) 0.9820(3) 0.28924(8) 0.0470(9) Uani d . 1 1
H H3A 0.4396 0.9885 0.2811 0.056 Uiso calc R 1 1
C C4 0.5847(4) 0.8885(3) 0.31150(8) 0.0390(8) Uani d . 1 1
H H4 0.5115 0.8311 0.3185 0.047 Uiso calc R 1 1
C C5 0.7368(4) 0.8806(3) 0.32342(7) 0.0328(7) Uani d . 1 1
C C6 0.7882(4) 0.7845(3) 0.34732(8) 0.0365(8) Uani d . 1 1
H H6 0.7188 0.7237 0.3539 0.044 Uiso calc R 1 1
C C7 0.9714(4) 0.6847(3) 0.38312(8) 0.0400(8) Uani d . 1 1
H H7A 1.0726 0.6528 0.3762 0.048 Uiso calc R 1 1
H H7B 0.8954 0.6198 0.3818 0.048 Uiso calc R 1 1
C C8 0.9784(4) 0.7345(3) 0.42070(8) 0.0381(8) Uani d . 1 1
H H8A 1.0409 0.8076 0.4207 0.046 Uiso calc R 1 1
H H8B 0.8736 0.7561 0.4283 0.046 Uiso calc R 1 1
C C9 1.2174(4) 0.6312(3) 0.44276(10) 0.0601(11) Uani d . 1 1
H H9A 1.2693 0.7068 0.4469 0.090 Uiso calc R 1 1
H H9B 1.2399 0.6036 0.4189 0.090 Uiso calc R 1 1
H H9C 1.2538 0.5726 0.4598 0.090 Uiso calc R 1 1
C C10 1.0076(5) 0.6853(4) 0.48428(8) 0.0679(12) Uani d . 1 1
H H10A 1.0542 0.6297 0.5009 0.102 Uiso calc R 1 1
H H10B 0.8963 0.6854 0.4874 0.102 Uiso calc R 1 1
H H10C 1.0477 0.7650 0.4885 0.102 Uiso calc R 1 1
C C11 1.3790(4) 0.8798(3) 0.39279(8) 0.0358(7) Uani d . 1 1
C C12 0.9167(4) 1.0407(3) 0.41865(10) 0.0411(8) Uani d . 1 1
C C13 1.2401(4) 1.1848(3) 0.30617(8) 0.0351(7) Uani d . 1 1
Mn Mn1 1.07355(5) 0.94723(4) 0.344285(12) 0.03482(15) Uani d . 1 1
N N1 0.8468(3) 0.9621(2) 0.31373(6) 0.0312(6) Uani d . 1 1
N N2 0.9266(3) 0.7830(2) 0.35923(6) 0.0335(6) Uani d . 1 1
N N3 1.0459(3) 0.6475(2) 0.44693(7) 0.0398(7) Uani d . 1 1
N N4 1.2709(3) 0.8875(2) 0.37436(7) 0.0469(7) Uani d . 1 1
N N5 0.9625(4) 1.0375(2) 0.38952(8) 0.0500(8) Uani d . 1 1
N N6 1.1752(3) 1.1042(2) 0.31952(7) 0.0447(7) Uani d . 1 1
H H3 0.9996 0.5806 0.4412 0.067 Uiso d R 1 1
S S1 1.53139(11) 0.87179(8) 0.41894(2) 0.0482(3) Uani d . 1 1
S S2 0.85784(14) 1.04061(10) 0.46007(2) 0.0646(3) Uani d . 1 1
S S3 1.32720(10) 1.29615(7) 0.28601(2) 0.0427(2) Uani d . 1 1

loop_
_atom_site_aniso_label
_atom_site_aniso_U_11
_atom_site_aniso_U_22
_atom_site_aniso_U_33
_atom_site_aniso_U_12
_atom_site_aniso_U_13
_atom_site_aniso_U_23
C1 0.040(2) 0.0343(18) 0.0352(17) 0.0006(15) 0.0050(15) 0.0024(15)
C2 0.045(2) 0.042(2) 0.0411(19) 0.0111(17) -0.0011(17) 0.0056(16)
C3 0.037(2) 0.060(2) 0.044(2) 0.0059(18) -0.0041(17) 0.0013(18)
C4 0.0304(19) 0.044(2) 0.0424(19) -0.0054(15) 0.0004(15) 0.0008(16)
C5 0.0332(19) 0.0328(18) 0.0325(17) -0.0029(14) 0.0030(14) -0.0017(14)
C6 0.044(2) 0.0306(18) 0.0350(17) -0.0069(14) 0.0037(16) 0.0018(14)
C7 0.050(2) 0.0276(17) 0.0426(19) 0.0029(15) -0.0033(16) 0.0048(15)
C8 0.047(2) 0.0307(18) 0.0366(18) 0.0059(15) -0.0006(16) 0.0037(14)
C9 0.048(2) 0.067(3) 0.065(3) 0.003(2) -0.009(2) 0.005(2)
C10 0.094(3) 0.078(3) 0.032(2) -0.003(2) 0.002(2) -0.006(2)
C11 0.0377(19) 0.0300(18) 0.0398(19) -0.0024(14) 0.0013(16) -0.0002(15)
C12 0.038(2) 0.0301(18) 0.055(2) -0.0001(15) -0.0126(18) -0.0077(17)
C13 0.0318(19) 0.0372(19) 0.0362(17) -0.0002(14) -0.0020(15) -0.0036(15)
Mn1 0.0324(3) 0.0317(3) 0.0404(3) -0.0035(2) -0.0037(2) 0.0040(2)
N1 0.0315(15) 0.0291(14) 0.0328(14) 0.0003(11) 0.0012(11) 0.0017(12)
N2 0.0421(17) 0.0280(14) 0.0304(14) 0.0007(12) -0.0001(12) 0.0023(11)
N3 0.0482(19) 0.0363(15) 0.0349(14) -0.0042(13) -0.0040(13) 0.0010(12)
N4 0.0424(18) 0.0521(18) 0.0463(17) -0.0019(14) -0.0078(15) -0.0031(14)
N5 0.058(2) 0.0441(18) 0.0483(18) -0.0010(14) 0.0039(16) -0.0054(15)
N6 0.0447(18) 0.0370(16) 0.0525(18) -0.0050(14) 0.0026(14) 0.0029(14)
S1 0.0476(6) 0.0432(5) 0.0538(5) 0.0057(4) -0.0176(4) -0.0027(4)
S2 0.0818(8) 0.0664(7) 0.0455(6) -0.0123(6) 0.0038(5) -0.0092(5)
S3 0.0478(6) 0.0360(5) 0.0442(5) -0.0086(4) 0.0037(4) 0.0034(4)

loop_
_atom_type_symbol
_atom_type_description
_atom_type_scat_dispersion_real
_atom_type_scat_dispersion_imag
_atom_type_scat_source
C C 0.0033 0.0016 'International Tables Vol C Tables 4.2.6.8 and 6.1.1.4'
H H 0.0000 0.0000 'International Tables Vol C Tables 4.2.6.8 and 6.1.1.4'
N N 0.0061 0.0033 'International Tables Vol C Tables 4.2.6.8 and 6.1.1.4'
Mn Mn 0.3368 0.7283 'International Tables Vol C Tables 4.2.6.8 and 6.1.1.4'
S S 0.1246 0.1234 'International Tables Vol C Tables 4.2.6.8 and 6.1.1.4'

loop_
_geom_angle_atom_site_label_1
_geom_angle_atom_site_label_2
_geom_angle_atom_site_label_3
_geom_angle_site_symmetry_3
_geom_angle
N1 C1 C2 . 123.6(3)
N1 C1 H1 . 118.2
C2 C1 H1 . 118.2
C3 C2 C1 . 118.4(3)
C3 C2 H2 . 120.8
C1 C2 H2 . 120.8
C2 C3 C4 . 119.0(3)
C2 C3 H3A . 120.5
C4 C3 H3A . 120.5
C3 C4 C5 . 119.6(3)
C3 C4 H4 . 120.2
C5 C4 H4 . 120.2
N1 C5 C4 . 121.9(3)
N1 C5 C6 . 116.1(3)
C4 C5 C6 . 122.0(3)
N2 C6 C5 . 120.5(3)
N2 C6 H6 . 119.8
C5 C6 H6 . 119.8
N2 C7 C8 . 107.8(2)
N2 C7 H7A . 110.1
C8 C7 H7A . 110.1
N2 C7 H7B . 110.1
C8 C7 H7B . 110.1
H7A C7 H7B . 108.5
N3 C8 C7 . 113.0(2)
N3 C8 H8A . 109.0
C7 C8 H8A . 109.0
N3 C8 H8B . 109.0
C7 C8 H8B . 109.0
H8A C8 H8B . 107.8
N3 C9 H9A . 109.5
N3 C9 H9B . 109.5
H9A C9 H9B . 109.5
N3 C9 H9C . 109.5
H9A C9 H9C . 109.5
H9B C9 H9C . 109.5
N3 C10 H10A . 109.5
N3 C10 H10B . 109.5
H10A C10 H10B . 109.5
N3 C10 H10C . 109.5
H10A C10 H10C . 109.5
H10B C10 H10C . 109.5
N4 C11 S1 . 178.9(3)
N5 C12 S2 . 177.5(3)
N6 C13 S3 . 177.7(3)
N4 Mn1 N6 . 98.99(11)
N4 Mn1 N5 . 94.55(11)
N6 Mn1 N5 . 98.00(10)
N4 Mn1 N1 . 165.80(10)
N6 Mn1 N1 . 94.10(9)
N5 Mn1 N1 . 89.04(10)
N4 Mn1 N2 . 93.50(10)
N6 Mn1 N2 . 166.41(10)
N5 Mn1 N2 . 86.27(10)
N1 Mn1 N2 . 72.99(9)
N4 Mn1 S3 8_855 89.10(8)
N6 Mn1 S3 8_855 91.43(7)
N5 Mn1 S3 8_855 169.22(8)
N1 Mn1 S3 8_855 85.06(6)
N2 Mn1 S3 8_855 83.38(6)
C1 N1 C5 . 117.3(3)
C1 N1 Mn1 . 127.3(2)
C5 N1 Mn1 . 114.49(19)
C6 N2 C7 . 118.1(3)
C6 N2 Mn1 . 114.85(19)
C7 N2 Mn1 . 126.8(2)
C9 N3 C10 . 110.4(3)
C9 N3 C8 . 113.1(3)
C10 N3 C8 . 110.4(3)
C9 N3 H3 . 108.7
C10 N3 H3 . 111.8
C8 N3 H3 . 102.2
C11 N4 Mn1 . 165.9(3)
C12 N5 Mn1 . 152.9(3)
C13 N6 Mn1 . 175.2(3)
C13 S3 Mn1 8_865 103.08(11)

loop_
_geom_bond_atom_site_label_1
_geom_bond_atom_site_label_2
_geom_bond_site_symmetry_2
_geom_bond_distance
C1 N1 . 1.337(3)
C1 C2 . 1.379(4)
C1 H1 . 0.9300
C2 C3 . 1.371(5)
C2 H2 . 0.9300
C3 C4 . 1.377(4)
C3 H3A . 0.9300
C4 C5 . 1.379(4)
C4 H4 . 0.9300
C5 N1 . 1.354(4)
C5 C6 . 1.457(4)
C6 N2 . 1.266(4)
C6 H6 . 0.9300
C7 N2 . 1.459(3)
C7 C8 . 1.509(4)
C7 H7A . 0.9700
C7 H7B . 0.9700
C8 N3 . 1.490(4)
C8 H8A . 0.9700
C8 H8B . 0.9700
C9 N3 . 1.487(4)
C9 H9A . 0.9600
C9 H9B . 0.9600
C9 H9C . 0.9600
C10 N3 . 1.492(4)
C10 H10A . 0.9600
C10 H10B . 0.9600
C10 H10C . 0.9600
C11 N4 . 1.157(4)
C11 S1 . 1.632(3)
C12 N5 . 1.157(4)
C12 S2 . 1.627(4)
C13 N6 . 1.162(4)
C13 S3 . 1.626(3)
Mn1 N4 . 2.133(3)
Mn1 N6 . 2.153(3)
Mn1 N5 . 2.181(3)
Mn1 N1 . 2.257(2)
Mn1 N2 . 2.280(2)
Mn1 S3 8_855 2.8731(10)
N3 H3 . 0.8675
S3 Mn1 8_865 2.8732(10)

loop_
_geom_hbond_atom_site_label_D
_geom_hbond_atom_site_label_H
_geom_hbond_atom_site_label_A
_geom_hbond_site_symmetry_A
_geom_hbond_distance_DH
_geom_hbond_distance_HA
_geom_hbond_distance_DA
_geom_hbond_angle_DHA
N3 H3 S1 8_855 0.87 2.47 3.294(3) 158.7

loop_
_geom_torsion_atom_site_label_1
_geom_torsion_atom_site_label_2
_geom_torsion_atom_site_label_3
_geom_torsion_atom_site_label_4
_geom_torsion_site_symmetry_1
_geom_torsion
N1 C1 C2 C3 . -0.8(5)
C1 C2 C3 C4 . 0.3(5)
C2 C3 C4 C5 . 0.3(5)
C3 C4 C5 N1 . -0.3(5)
C3 C4 C5 C6 . 179.3(3)
N1 C5 C6 N2 . 3.2(4)
C4 C5 C6 N2 . -176.4(3)
N2 C7 C8 N3 . -171.4(3)
C2 C1 N1 C5 . 0.8(4)
C2 C1 N1 Mn1 . -167.9(2)
C4 C5 N1 C1 . -0.2(4)
C6 C5 N1 C1 . -179.9(2)
C4 C5 N1 Mn1 . 169.9(2)
C6 C5 N1 Mn1 . -9.8(3)
N4 Mn1 N1 C1 . -163.6(4)
N6 Mn1 N1 C1 . -6.4(2)
N5 Mn1 N1 C1 . 91.5(2)
N2 Mn1 N1 C1 . 177.9(2)
S3 Mn1 N1 C1 8_855 -97.5(2)
N4 Mn1 N1 C5 . 27.5(5)
N6 Mn1 N1 C5 . -175.4(2)
N5 Mn1 N1 C5 . -77.4(2)
N2 Mn1 N1 C5 . 8.97(19)
S3 Mn1 N1 C5 8_855 93.54(19)
C5 C6 N2 C7 . 179.9(2)
C5 C6 N2 Mn1 . 5.0(4)
C8 C7 N2 C6 . -104.8(3)
C8 C7 N2 Mn1 . 69.3(3)
N4 Mn1 N2 C6 . 177.1(2)
N6 Mn1 N2 C6 . -26.1(5)
N5 Mn1 N2 C6 . 82.8(2)
N1 Mn1 N2 C6 . -7.4(2)
S3 Mn1 N2 C6 8_855 -94.2(2)
N4 Mn1 N2 C7 . 2.8(2)
N6 Mn1 N2 C7 . 159.5(4)
N5 Mn1 N2 C7 . -91.6(2)
N1 Mn1 N2 C7 . 178.3(2)
S3 Mn1 N2 C7 8_855 91.4(2)
C7 C8 N3 C9 . 72.4(4)
C7 C8 N3 C10 . -163.3(3)
N6 Mn1 N4 C11 . 48.5(11)
N5 Mn1 N4 C11 . -50.4(11)
N1 Mn1 N4 C11 . -154.6(9)
N2 Mn1 N4 C11 . -136.9(11)
S3 Mn1 N4 C11 8_855 139.8(11)
N4 Mn1 N5 C12 . -50.7(6)
N6 Mn1 N5 C12 . -150.4(6)
N1 Mn1 N5 C12 . 115.6(6)
N2 Mn1 N5 C12 . 42.5(6)
S3 Mn1 N5 C12 8_855 58.8(9)
